data_2222577
loop_
_publ_author_name
'Lo, Kong Mun'
'Ng, Seik Weng'

_publ_section_title
;
 Bis[4-(dimethylamino)pyridinium] tetrabromidocobaltate(II)
;
_journal_coeditor_code BT2980
_journal_issue 8
_journal_name_full 'Acta Crystallographica Section E'
_journal_page_first m859
_journal_paper_doi 10.1107/S1600536809024398
_journal_volume 65
_journal_year 2009
_chemical_formula_iupac '(C7 H11 N2)2 [Co Br4]'
_chemical_formula_moiety '2(C7 H11 N2 +), Br4 Co 2-'
_chemical_formula_sum 'C14 H22 Br4 Co N4'
_chemical_formula_weight 624.93
_chemical_name_systematic
;
Bis[4-(dimethylamino)pyridinium] tetrabromidocobaltate(II)
;
_space_group_IT_number 15
_symmetry_cell_setting monoclinic
_symmetry_space_group_name_Hall '-C 2yc'
_symmetry_space_group_name_H-M 'C 1 2/c 1'
_atom_sites_solution_hydrogens geom
_atom_sites_solution_primary direct
_atom_sites_solution_secondary difmap
_audit_creation_method SHELXL-97
_cell_angle_alpha 90.00
_cell_angle_beta 104.2700(10)
_cell_angle_gamma 90.00
_cell_formula_units_Z 4
_cell_length_a 10.4020(2)
_cell_length_b 12.1601(2)
_cell_length_c 16.9167(2)
_cell_measurement_reflns_used 6526
_cell_measurement_temperature 140(2)
_cell_measurement_theta_max 28.4
_cell_measurement_theta_min 2.5
_cell_volume 2073.76(6)
_computing_cell_refinement 'SAINT (Bruker, 2008)'
_computing_data_collection 'APEX2 (Bruker, 2008)'
_computing_data_reduction 'SAINT (Bruker, 2008)'
_computing_molecular_graphics 'X-SEED (Barbour, 2001)'
_computing_publication_material 'publCIF (Westrip, 2009)'
_computing_structure_refinement 'SHELXL97 (Sheldrick, 2008)'
_computing_structure_solution 'SHELXS97 (Sheldrick, 2008)'
_diffrn_ambient_temperature 140(2)
_diffrn_measured_fraction_theta_full 0.999
_diffrn_measured_fraction_theta_max 0.999
_diffrn_measurement_device_type 'Bruker SMART APEX'
_diffrn_measurement_method \w
_diffrn_radiation_monochromator graphite
_diffrn_radiation_source 'fine-focus sealed tube'
_diffrn_radiation_type MoK\a
_diffrn_radiation_wavelength 0.71073
_diffrn_reflns_av_R_equivalents 0.0239
_diffrn_reflns_av_sigmaI/netI 0.0211
_diffrn_reflns_limit_h_max 13
_diffrn_reflns_limit_h_min -11
_diffrn_reflns_limit_k_max 15
_diffrn_reflns_limit_k_min -15
_diffrn_reflns_limit_l_max 21
_diffrn_reflns_limit_l_min -21
_diffrn_reflns_number 8405
_diffrn_reflns_theta_full 27.50
_diffrn_reflns_theta_max 27.50
_diffrn_reflns_theta_min 2.48
_diffrn_standards_decay_% 0
_diffrn_standards_interval_count 0
_diffrn_standards_interval_time 0
_diffrn_standards_number 0
_exptl_absorpt_coefficient_mu 8.538
_exptl_absorpt_correction_T_max 0.1838
_exptl_absorpt_correction_T_min 0.1314
_exptl_absorpt_correction_type multi-scan
_exptl_absorpt_process_details '(SADABS; Sheldrick, 1996)'
_exptl_crystal_colour Blue
_exptl_crystal_density_diffrn 2.002
_exptl_crystal_density_method 'not measured'
_exptl_crystal_description Block
_exptl_crystal_F_000 1204
_exptl_crystal_size_max 0.40
_exptl_crystal_size_mid 0.35
_exptl_crystal_size_min 0.30
_refine_diff_density_max 0.488
_refine_diff_density_min -0.749
_refine_ls_extinction_method none
_refine_ls_goodness_of_fit_ref 1.059
_refine_ls_hydrogen_treatment mixed
_refine_ls_matrix_type full
_refine_ls_number_parameters 111
_refine_ls_number_reflns 2386
_refine_ls_number_restraints 1
_refine_ls_restrained_S_all 1.059
_refine_ls_R_factor_all 0.0235
_refine_ls_R_factor_gt 0.0213
_refine_ls_shift/su_max 0.001
_refine_ls_shift/su_mean 0.001
_refine_ls_structure_factor_coef Fsqd
_refine_ls_weighting_details 'calc w=1/[\s^2^(Fo^2^)+(0.0282P)^2^+3.2278P] where P=(Fo^2^+2Fc^2^)/3'
_refine_ls_weighting_scheme calc
_refine_ls_wR_factor_gt 0.0529
_refine_ls_wR_factor_ref 0.0539
_reflns_number_gt 2228
_reflns_number_total 2386
_reflns_threshold_expression I>2\s(I)
_cod_data_source_file bt2980.cif
_cod_data_source_block I
_cod_depositor_comments
;
The following automatic conversions were performed:
'_symmetry_cell_setting' value 'Monoclinic' changed to 'monoclinic'
according to '/home/saulius/struct/CIF-dictionaries/cif_core.dic'
dictionary named 'cif_core.dic' version 2.4.1 from
2010-06-29.

'_exptl_absorpt_correction_type' value 'Multi-scan' changed
to 'multi-scan' according to
'/home/saulius/struct/CIF-dictionaries/cif_core.dic' dictionary named
'cif_core.dic' version 2.4.1 from 2010-06-29.

Automatic conversion script
Id: cif_fix_enum 1527 2010-12-29 10:47:43Z saulius 

The following automatic conversions were performed:

'_symmetry_cell_setting' value 'Monoclinic' changed to 'monoclinic'
according to /home/saulius/struct/CIF-dictionaries/cif_core.dic
dictionary named 'cif_core.dic' version 2.4.1 from
2010-06-29.

'_exptl_absorpt_correction_type' value 'Multi-scan'
changed to 'multi-scan' according to
/home/saulius/struct/CIF-dictionaries/cif_core.dic dictionary named
'cif_core.dic' version 2.4.1 from 2010-06-29.

Automatic conversion script
Id: cif_fix_values 1715 2011-07-08 13:25:40Z adriana 
;
_cod_original_sg_symbol_H-M 'C 2/c'
_cod_database_code 2222577
_cod_database_fobs_code 2222577

loop_
_symmetry_equiv_pos_as_xyz
'x, y, z'
'-x, y, -z+1/2'
'x+1/2, y+1/2, z'
'-x+1/2, y+1/2, -z+1/2'
'-x, -y, -z'
'x, -y, z-1/2'
'-x+1/2, -y+1/2, -z'
'x+1/2, -y+1/2, z-1/2'

loop_
_atom_site_type_symbol
_atom_site_label
_atom_site_fract_x
_atom_site_fract_y
_atom_site_fract_z
_atom_site_U_iso_or_equiv
_atom_site_adp_type
_atom_site_calc_flag
_atom_site_refinement_flags
_atom_site_occupancy
_atom_site_disorder_assembly
_atom_site_disorder_group
Br Br1 0.66045(2) 0.777934(17) 0.345907(13) 0.02380(7) Uani d . 1 . .
Br Br2 0.36829(2) 0.555780(17) 0.314578(12) 0.02431(7) Uani d . 1 . .
Co Co1 0.5000 0.67093(3) 0.2500 0.01636(9) Uani d S 1 . .
N N1 0.7776(2) 0.51482(16) 0.39578(13) 0.0268(4) Uani d D 1 . .
H H1 0.746(3) 0.5670(19) 0.3610(16) 0.044(9) Uiso d D 1 . .
N N2 0.94584(19) 0.27718(16) 0.56095(11) 0.0238(4) Uani d . 1 . .
C C1 0.8017(2) 0.53686(18) 0.47578(15) 0.0267(5) Uani d . 1 . .
H H1A 0.7809 0.6076 0.4929 0.032 Uiso calc R 1 . .
C C2 0.8555(2) 0.46012(18) 0.53283(14) 0.0235(4) Uani d . 1 . .
H H2 0.8709 0.4770 0.5892 0.028 Uiso calc R 1 . .
C C3 0.88849(19) 0.35447(17) 0.50763(12) 0.0183(4) Uani d . 1 . .
C C4 0.8593(2) 0.33468(17) 0.42225(12) 0.0194(4) Uani d . 1 . .
H H4 0.8782 0.2650 0.4024 0.023 Uiso calc R 1 . .
C C5 0.8047(2) 0.41504(19) 0.36914(13) 0.0243(4) Uani d . 1 . .
H H5 0.7851 0.4009 0.3122 0.029 Uiso calc R 1 . .
C C6 0.9690(3) 0.2937(3) 0.64888(14) 0.0364(6) Uani d . 1 . .
H H6A 0.8871 0.3194 0.6616 0.055 Uiso calc R 1 . .
H H6B 1.0390 0.3488 0.6668 0.055 Uiso calc R 1 . .
H H6C 0.9966 0.2241 0.6772 0.055 Uiso calc R 1 . .
C C7 0.9865(2) 0.17184(19) 0.53287(15) 0.0289(5) Uani d . 1 . .
H H7A 1.0364 0.1850 0.4916 0.043 Uiso calc R 1 . .
H H7B 0.9076 0.1277 0.5090 0.043 Uiso calc R 1 . .
H H7C 1.0426 0.1323 0.5792 0.043 Uiso calc R 1 . .

loop_
_atom_site_aniso_label
_atom_site_aniso_U_11
_atom_site_aniso_U_22
_atom_site_aniso_U_33
_atom_site_aniso_U_12
_atom_site_aniso_U_13
_atom_site_aniso_U_23
Br1 0.01960(12) 0.02113(11) 0.02904(12) -0.00386(8) 0.00292(9) -0.00728(8)
Br2 0.03047(13) 0.02293(12) 0.02059(11) -0.00884(8) 0.00829(9) 0.00109(7)
Co1 0.01504(19) 0.01626(17) 0.01751(18) 0.000 0.00345(14) 0.000
N1 0.0223(10) 0.0229(9) 0.0346(10) 0.0040(7) 0.0060(8) 0.0059(8)
N2 0.0206(9) 0.0335(10) 0.0166(8) 0.0013(7) 0.0029(7) 0.0029(7)
C1 0.0198(11) 0.0233(10) 0.0391(13) -0.0010(8) 0.0110(9) -0.0074(9)
C2 0.0178(10) 0.0300(11) 0.0245(10) -0.0046(8) 0.0085(8) -0.0094(8)
C3 0.0112(9) 0.0249(10) 0.0190(9) -0.0028(7) 0.0042(7) -0.0007(8)
C4 0.0170(10) 0.0218(9) 0.0191(9) 0.0013(8) 0.0040(7) -0.0012(7)
C5 0.0214(10) 0.0290(11) 0.0212(10) 0.0004(9) 0.0030(8) 0.0005(8)
C6 0.0301(13) 0.0608(17) 0.0166(10) -0.0005(12) 0.0027(9) 0.0048(10)
C7 0.0251(12) 0.0268(11) 0.0320(12) 0.0034(9) 0.0019(9) 0.0071(9)

loop_
_atom_type_symbol
_atom_type_description
_atom_type_scat_dispersion_real
_atom_type_scat_dispersion_imag
_atom_type_scat_source
C C 0.0033 0.0016 'International Tables Vol C Tables 4.2.6.8 and 6.1.1.4'
H H 0.0000 0.0000 'International Tables Vol C Tables 4.2.6.8 and 6.1.1.4'
N N 0.0061 0.0033 'International Tables Vol C Tables 4.2.6.8 and 6.1.1.4'
Co Co 0.3494 0.9721 'International Tables Vol C Tables 4.2.6.8 and 6.1.1.4'
Br Br -0.2901 2.4595 'International Tables Vol C Tables 4.2.6.8 and 6.1.1.4'

loop_
_geom_angle_atom_site_label_1
_geom_angle_atom_site_label_2
_geom_angle_atom_site_label_3
_geom_angle_site_symmetry_1
_geom_angle_site_symmetry_3
_geom_angle
_geom_angle_publ_flag
Br2 Co1 Br2 . 2_655 108.678(18) ?
Br2 Co1 Br1 . . 112.808(7) ?
Br2 Co1 Br1 2_655 . 104.098(8) ?
Br2 Co1 Br1 . 2_655 104.099(8) ?
Br2 Co1 Br1 2_655 2_655 112.808(7) ?
Br1 Co1 Br1 . 2_655 114.444(18) ?
C1 N1 C5 . . 121.0(2) ?
C1 N1 H1 . . 119(2) ?
C5 N1 H1 . . 120(2) ?
C3 N2 C6 . . 121.6(2) ?
C3 N2 C7 . . 120.84(18) ?
C6 N2 C7 . . 117.52(19) ?
N1 C1 C2 . . 121.4(2) ?
N1 C1 H1A . . 119.3 ?
C2 C1 H1A . . 119.3 ?
C1 C2 C3 . . 119.6(2) ?
C1 C2 H2 . . 120.2 ?
C3 C2 H2 . . 120.2 ?
N2 C3 C4 . . 120.97(19) ?
N2 C3 C2 . . 122.24(19) ?
C4 C3 C2 . . 116.79(19) ?
C5 C4 C3 . . 120.1(2) ?
C5 C4 H4 . . 119.9 ?
C3 C4 H4 . . 119.9 ?
N1 C5 C4 . . 121.0(2) ?
N1 C5 H5 . . 119.5 ?
C4 C5 H5 . . 119.5 ?
N2 C6 H6A . . 109.5 ?
N2 C6 H6B . . 109.5 ?
H6A C6 H6B . . 109.5 ?
N2 C6 H6C . . 109.5 ?
H6A C6 H6C . . 109.5 ?
H6B C6 H6C . . 109.5 ?
N2 C7 H7A . . 109.5 ?
N2 C7 H7B . . 109.5 ?
H7A C7 H7B . . 109.5 ?
N2 C7 H7C . . 109.5 ?
H7A C7 H7C . . 109.5 ?
H7B C7 H7C . . 109.5 ?

loop_
_geom_bond_atom_site_label_1
_geom_bond_atom_site_label_2
_geom_bond_site_symmetry_2
_geom_bond_distance
_geom_bond_publ_flag
Br1 Co1 . 2.4033(3) ?
Br2 Co1 . 2.4019(3) ?
Co1 Br2 2_655 2.4019(3) ?
Co1 Br1 2_655 2.4033(3) ?
N1 C1 . 1.341(3) ?
N1 C5 . 1.348(3) ?
N1 H1 . 0.872(10) ?
N2 C3 . 1.337(3) ?
N2 C6 . 1.461(3) ?
N2 C7 . 1.464(3) ?
C1 C2 . 1.360(3) ?
C1 H1A . 0.9500 ?
C2 C3 . 1.422(3) ?
C2 H2 . 0.9500 ?
C3 C4 . 1.421(3) ?
C4 C5 . 1.354(3) ?
C4 H4 . 0.9500 ?
C5 H5 . 0.9500 ?
C6 H6A . 0.9800 ?
C6 H6B . 0.9800 ?
C6 H6C . 0.9800 ?
C7 H7A . 0.9800 ?
C7 H7B . 0.9800 ?
C7 H7C . 0.9800 ?

loop_
_geom_hbond_atom_site_label_D
_geom_hbond_atom_site_label_H
_geom_hbond_atom_site_label_A
_geom_hbond_site_symmetry_A
_geom_hbond_distance_DH
_geom_hbond_distance_HA
_geom_hbond_distance_DA
_geom_hbond_angle_DHA
_geom_hbond_publ_flag
N1 H1 Br1 . 0.870(10) 2.71(2) 3.454(2) 144(3) yes

loop_
_geom_torsion_atom_site_label_1
_geom_torsion_atom_site_label_2
_geom_torsion_atom_site_label_3
_geom_torsion_atom_site_label_4
_geom_torsion_site_symmetry_1
_geom_torsion_site_symmetry_2
_geom_torsion_site_symmetry_3
_geom_torsion_site_symmetry_4
_geom_torsion
_geom_torsion_publ_flag
C5 N1 C1 C2 . . . . 0.7(3) ?
N1 C1 C2 C3 . . . . 0.7(3) ?
C6 N2 C3 C4 . . . . -176.2(2) ?
C7 N2 C3 C4 . . . . 3.1(3) ?
C6 N2 C3 C2 . . . . 4.7(3) ?
C7 N2 C3 C2 . . . . -176.0(2) ?
C1 C2 C3 N2 . . . . 177.6(2) ?
C1 C2 C3 C4 . . . . -1.6(3) ?
N2 C3 C4 C5 . . . . -178.1(2) ?
C2 C3 C4 C5 . . . . 1.0(3) ?
C1 N1 C5 C4 . . . . -1.2(3) ?
C3 C4 C5 N1 . . . . 0.3(3) ?
